data_2017906
loop_
_publ_author_name
'Smith, Graham'
'Wermuth, Urs D.'

_publ_section_title
;
 Hydrogen bonding in the anhydrous 1:1 proton-transfer compounds of
 isonipecotamide with nitro-substituted benzoic acids: the salts of the
 three isomeric mononitrobenzoic acids and of 3,5-dinitrobenzoic acid
;
_journal_coeditor_code SU3056
_journal_issue 12
_journal_name_full 'Acta Crystallographica Section C'
_journal_page_first o614
_journal_page_last o618
_journal_paper_doi 10.1107/S0108270110045750
_journal_volume 66
_journal_year 2010
_chemical_formula_iupac 'C6 H13 N2 O + , C7 H4 N O4 -'
_chemical_formula_moiety 'C6 H13 N2 O +, C7 H4 N O4 -'
_chemical_formula_sum 'C13 H17 N3 O5'
_chemical_formula_weight 295.30
_chemical_melting_point 429
_chemical_name_common 'isonipecotamide 2-nitrobenzoate'
_chemical_name_systematic
;
4-carbamoylpiperidinium 2-nitrobenzoate
;
_space_group_IT_number 15
_symmetry_cell_setting monoclinic
_symmetry_space_group_name_Hall '-C 2yc'
_symmetry_space_group_name_H-M 'C 1 2/c 1'
_atom_sites_solution_hydrogens geom
_atom_sites_solution_primary direct
_atom_sites_solution_secondary difmap
_audit_creation_method SHELXL97
_cell_angle_alpha 90.00
_cell_angle_beta 105.020(12)
_cell_angle_gamma 90.00
_cell_formula_units_Z 8
_cell_length_a 29.035(3)
_cell_length_b 9.7660(9)
_cell_length_c 10.5779(12)
_cell_measurement_reflns_used 3737
_cell_measurement_temperature 200(2)
_cell_measurement_theta_max 27.13
_cell_measurement_theta_min 3.87
_cell_volume 2897.0(5)
_computing_cell_refinement 'CrysAlis Pro (Oxford Diffraction, 2009)'
_computing_data_collection 'CrysAlis Pro (Oxford Diffraction, 2009)'
_computing_data_reduction 'CrysAlis Pro (Oxford Diffraction, 2009)'
_computing_molecular_graphics 'PLATON (Spek, 2009)'
_computing_publication_material 'PLATON (Spek, 2009)'
_computing_structure_refinement
;
SHELXL97 (Sheldrick, 2008) within WinGX (Farrugia, 1999)
;
_computing_structure_solution 'SIR92 (Altomare <i>et al.</i>, 1994)'
_diffrn_ambient_temperature 200(2)
_diffrn_detector_area_resol_mean 16.077
_diffrn_measured_fraction_theta_full 0.998
_diffrn_measured_fraction_theta_max 0.998
_diffrn_measurement_device_type 'Oxford Gemini-S Ultra CCD area-detector'
_diffrn_measurement_method \w
_diffrn_radiation_monochromator graphite
_diffrn_radiation_source 'Enhance (Mo) X-ray tube'
_diffrn_radiation_type MoK\a
_diffrn_radiation_wavelength 0.71073
_diffrn_reflns_av_R_equivalents 0.0286
_diffrn_reflns_av_sigmaI/netI 0.0323
_diffrn_reflns_limit_h_max 34
_diffrn_reflns_limit_h_min -35
_diffrn_reflns_limit_k_max 12
_diffrn_reflns_limit_k_min -12
_diffrn_reflns_limit_l_max 13
_diffrn_reflns_limit_l_min -12
_diffrn_reflns_number 9784
_diffrn_reflns_theta_full 25.99
_diffrn_reflns_theta_max 25.99
_diffrn_reflns_theta_min 3.88
_diffrn_standards_number 0
_exptl_absorpt_coefficient_mu 0.105
_exptl_absorpt_correction_T_max 0.980
_exptl_absorpt_correction_T_min 0.940
_exptl_absorpt_correction_type multi-scan
_exptl_absorpt_process_details '(CrysAlis Pro; Oxford Diffraction, 2009)'
_exptl_crystal_colour colourless
_exptl_crystal_density_diffrn 1.354
_exptl_crystal_density_method 'not measured'
_exptl_crystal_description needle
_exptl_crystal_F_000 1248
_exptl_crystal_size_max 0.50
_exptl_crystal_size_mid 0.26
_exptl_crystal_size_min 0.12
_refine_diff_density_max 0.148
_refine_diff_density_min -0.172
_refine_ls_extinction_method none
_refine_ls_goodness_of_fit_ref 0.931
_refine_ls_hydrogen_treatment mixed
_refine_ls_matrix_type full
_refine_ls_number_parameters 206
_refine_ls_number_reflns 2832
_refine_ls_number_restraints 0
_refine_ls_restrained_S_all 0.931
_refine_ls_R_factor_all 0.0551
_refine_ls_R_factor_gt 0.0348
_refine_ls_shift/su_max 0.001
_refine_ls_shift/su_mean 0.000
_refine_ls_structure_factor_coef Fsqd
_refine_ls_weighting_details 'calc w = 1/[\s^2^(Fo^2^)+(0.0528P)^2^] where P=(Fo^2^+2Fc^2^)/3'
_refine_ls_weighting_scheme calc
_refine_ls_wR_factor_gt 0.0819
_refine_ls_wR_factor_ref 0.0872
_reflns_number_gt 2076
_reflns_number_total 2832
_reflns_threshold_expression I>2\s(I)
_cod_data_source_file su3056.cif
_cod_data_source_block I
_cod_original_sg_symbol_H-M 'C 2/c'
_cod_database_code 2017906
_cod_database_fobs_code 2017906

loop_
_symmetry_equiv_pos_site_id
_symmetry_equiv_pos_as_xyz
1 x,y,z
2 -x,y,1/2-z
3 -x,-y,-z
4 x,-y,1/2+z
5 1/2+x,1/2+y,z
6 1/2-x,1/2+y,1/2-z
7 1/2-x,1/2-y,-z
8 1/2+x,1/2-y,1/2+z

loop_
_atom_site_aniso_label
_atom_site_aniso_U_11
_atom_site_aniso_U_22
_atom_site_aniso_U_33
_atom_site_aniso_U_12
_atom_site_aniso_U_13
_atom_site_aniso_U_23
O41A 0.0292(6) 0.0985(9) 0.0272(6) -0.0100(5) 0.0039(5) 0.0010(5)
N1A 0.0273(7) 0.0409(7) 0.0264(6) -0.0066(5) 0.0067(5) 0.0000(5)
N41A 0.0252(7) 0.0793(10) 0.0288(7) -0.0068(6) 0.0067(6) 0.0010(6)
C2A 0.0290(7) 0.0411(8) 0.0320(7) 0.0026(6) 0.0085(6) -0.0033(6)
C3A 0.0301(7) 0.0305(7) 0.0296(7) -0.0014(6) 0.0069(6) -0.0034(6)
C4A 0.0260(7) 0.0336(7) 0.0238(7) -0.0004(6) 0.0043(6) 0.0048(6)
C5A 0.0326(8) 0.0370(8) 0.0259(7) 0.0013(6) 0.0106(6) -0.0002(6)
C6A 0.0363(8) 0.0392(8) 0.0232(7) -0.0066(6) 0.0084(6) -0.0022(6)
C41A 0.0296(8) 0.0455(8) 0.0294(8) -0.0045(6) 0.0064(6) 0.0018(6)
O11 0.0788(8) 0.0450(6) 0.0270(6) 0.0085(6) 0.0120(5) -0.0029(5)
O12 0.0304(5) 0.0385(6) 0.0367(6) -0.0021(4) 0.0048(4) 0.0009(4)
O21 0.0458(6) 0.0399(6) 0.0383(6) -0.0091(5) 0.0059(5) -0.0013(5)
O22 0.0752(9) 0.0667(8) 0.0533(7) -0.0077(6) 0.0396(7) -0.0178(6)
N2 0.0460(8) 0.0345(7) 0.0299(6) -0.0016(6) 0.0129(6) 0.0007(5)
C1 0.0338(8) 0.0286(7) 0.0340(8) 0.0011(6) 0.0095(6) -0.0028(6)
C2 0.0360(8) 0.0277(7) 0.0299(7) 0.0011(6) 0.0066(6) -0.0030(6)
C3 0.0569(11) 0.0434(9) 0.0349(9) 0.0038(8) -0.0003(8) 0.0018(7)
C4 0.0425(11) 0.0709(13) 0.0616(12) 0.0057(9) -0.0146(9) 0.0071(10)
C5 0.0310(9) 0.0795(14) 0.0822(15) 0.0030(8) 0.0071(10) 0.0072(11)
C6 0.0389(9) 0.0574(11) 0.0524(10) 0.0023(7) 0.0167(8) 0.0028(8)
C11 0.0411(9) 0.0270(7) 0.0278(7) -0.0079(6) 0.0080(6) 0.0001(6)

loop_
_atom_site_type_symbol
_atom_site_label
_atom_site_fract_x
_atom_site_fract_y
_atom_site_fract_z
_atom_site_U_iso_or_equiv
_atom_site_thermal_displace_type
_atom_site_calc_flag
_atom_site_refinement_flags
_atom_site_occupancy
O O41A 0.05495(4) 0.52146(13) -0.05296(10) 0.0523(4) Uani . . 1.000
N N1A 0.21327(5) 0.68599(12) 0.11530(12) 0.0316(4) Uani . . 1.000
N N41A 0.04668(5) 0.52323(15) 0.15267(13) 0.0445(5) Uani . . 1.000
C C2A 0.20653(5) 0.54186(14) 0.06848(13) 0.0339(4) Uani . . 1.000
C C3A 0.15361(5) 0.51160(14) 0.01937(13) 0.0302(4) Uani . . 1.000
C C4A 0.12662(4) 0.54143(13) 0.12264(12) 0.0282(4) Uani . . 1.000
C C5A 0.13775(5) 0.68601(14) 0.17882(13) 0.0313(4) Uani . . 1.000
C C6A 0.19110(5) 0.71037(15) 0.22545(13) 0.0328(4) Uani . . 1.000
C C41A 0.07312(5) 0.52602(15) 0.06678(13) 0.0351(5) Uani . . 1.000
O O11 0.34239(4) 0.65328(10) 0.08264(10) 0.0506(4) Uani . . 1.000
O O12 0.30583(3) 0.76968(10) 0.20967(9) 0.0359(3) Uani . . 1.000
O O21 0.29603(4) 0.52504(10) 0.35102(10) 0.0423(3) Uani . . 1.000
O O22 0.30846(4) 0.65247(12) 0.52331(12) 0.0608(5) Uani . . 1.000
N N2 0.32150(4) 0.59869(12) 0.43449(11) 0.0362(4) Uani . . 1.000
C C1 0.37897(5) 0.66222(13) 0.30968(13) 0.0320(4) Uani . . 1.000
C C2 0.37084(5) 0.62362(13) 0.42810(13) 0.0316(4) Uani . . 1.000
C C3 0.40692(6) 0.60594(16) 0.54097(15) 0.0473(6) Uani . . 1.000
C C4 0.45340(6) 0.6284(2) 0.53539(19) 0.0635(7) Uani . . 1.000
C C5 0.46291(6) 0.6659(2) 0.4197(2) 0.0656(7) Uani . . 1.000
C C6 0.42626(5) 0.68194(17) 0.30750(17) 0.0487(6) Uani . . 1.000
C C11 0.33875(5) 0.69610(14) 0.19034(13) 0.0321(4) Uani . . 1.000
H H4A 0.13700 0.47550 0.19420 0.0340 Uiso calc R 1.000
H H11A 0.1983(6) 0.7453(17) 0.0468(17) 0.052(5) Uiso . . 1.000
H H12A 0.2461(6) 0.7102(15) 0.1426(14) 0.043(4) Uiso . . 1.000
H H21A 0.22090 0.48000 0.13940 0.0410 Uiso calc R 1.000
H H22A 0.22200 0.52810 -0.00160 0.0410 Uiso calc R 1.000
H H31A 0.14930 0.41600 -0.00600 0.0360 Uiso calc R 1.000
H H32A 0.14030 0.56670 -0.05770 0.0360 Uiso calc R 1.000
H H41A 0.0150(7) 0.5153(16) 0.1217(17) 0.053(5) Uiso . . 1.000
H H42A 0.0607(5) 0.5226(15) 0.2368(16) 0.039(4) Uiso . . 1.000
H H51A 0.12370 0.75290 0.11210 0.0380 Uiso calc R 1.000
H H52A 0.12350 0.69830 0.25150 0.0380 Uiso calc R 1.000
H H61A 0.19720 0.80370 0.25660 0.0390 Uiso calc R 1.000
H H62A 0.20500 0.64890 0.29730 0.0390 Uiso calc R 1.000
H H3 0.40020 0.57960 0.61870 0.0570 Uiso calc R 1.000
H H4 0.47830 0.61800 0.61040 0.0760 Uiso calc R 1.000
H H5 0.49430 0.68060 0.41680 0.0790 Uiso calc R 1.000
H H6 0.43330 0.70620 0.22950 0.0580 Uiso calc R 1.000

loop_
_atom_type_symbol
_atom_type_description
_atom_type_scat_dispersion_real
_atom_type_scat_dispersion_imag
_atom_type_scat_source
C C 0.0033 0.0016 'International Tables Vol C Tables 4.2.6.8 and 6.1.1.4'
H H 0.0000 0.0000 'International Tables Vol C Tables 4.2.6.8 and 6.1.1.4'
N N 0.0061 0.0033 'International Tables Vol C Tables 4.2.6.8 and 6.1.1.4'
O O 0.0106 0.0060 'International Tables Vol C Tables 4.2.6.8 and 6.1.1.4'

loop_
_geom_angle_atom_site_label_1
_geom_angle_atom_site_label_2
_geom_angle_atom_site_label_3
_geom_angle_site_symmetry_1
_geom_angle_site_symmetry_2
_geom_angle_site_symmetry_3
_geom_angle
_geom_angle_publ_flag
C2A N1A C6A . . . 111.43(11) no
H11A N1A H12A . . . 107.9(14) no
C2A N1A H12A . . . 111.8(9) no
C6A N1A H11A . . . 107.3(11) no
C2A N1A H11A . . . 109.3(10) no
C6A N1A H12A . . . 109.0(9) no
C41A N41A H42A . . . 119.6(10) no
H41A N41A H42A . . . 122.2(15) no
C41A N41A H41A . . . 118.1(12) no
O22 N2 C2 . . . 117.68(12) no
O21 N2 O22 . . . 123.88(13) no
O21 N2 C2 . . . 118.44(11) no
N1A C2A C3A . . . 109.40(12) no
C2A C3A C4A . . . 112.29(11) no
C3A C4A C41A . . . 111.41(11) no
C5A C4A C41A . . . 109.48(11) no
C3A C4A C5A . . . 110.91(11) no
C4A C5A C6A . . . 111.41(11) no
N1A C6A C5A . . . 109.42(11) no
O41A C41A C4A . . . 121.47(13) no
O41A C41A N41A . . . 121.84(14) no
N41A C41A C4A . . . 116.63(12) no
N1A C2A H21A . . . 110.00 no
H21A C2A H22A . . . 108.00 no
N1A C2A H22A . . . 110.00 no
C3A C2A H21A . . . 110.00 no
C3A C2A H22A . . . 110.00 no
C2A C3A H31A . . . 109.00 no
C2A C3A H32A . . . 109.00 no
C4A C3A H31A . . . 109.00 no
H31A C3A H32A . . . 108.00 no
C4A C3A H32A . . . 109.00 no
C41A C4A H4A . . . 108.00 no
C5A C4A H4A . . . 108.00 no
C3A C4A H4A . . . 108.00 no
C4A C5A H51A . . . 109.00 no
C4A C5A H52A . . . 109.00 no
C6A C5A H51A . . . 109.00 no
C6A C5A H52A . . . 109.00 no
H51A C5A H52A . . . 108.00 no
N1A C6A H62A . . . 110.00 no
H61A C6A H62A . . . 108.00 no
C5A C6A H61A . . . 110.00 no
C5A C6A H62A . . . 110.00 no
N1A C6A H61A . . . 110.00 no
C2 C1 C6 . . . 116.89(14) no
C2 C1 C11 . . . 122.46(13) no
C6 C1 C11 . . . 120.37(13) no
N2 C2 C1 . . . 118.84(12) no
N2 C2 C3 . . . 117.99(13) no
C1 C2 C3 . . . 123.17(14) no
C2 C3 C4 . . . 118.26(15) no
C3 C4 C5 . . . 120.28(17) no
C4 C5 C6 . . . 120.52(17) no
C1 C6 C5 . . . 120.87(16) no
O11 C11 O12 . . . 126.25(13) no
O11 C11 C1 . . . 117.32(13) no
O12 C11 C1 . . . 116.36(12) no
C2 C3 H3 . . . 121.00 no
C4 C3 H3 . . . 121.00 no
C3 C4 H4 . . . 120.00 no
C5 C4 H4 . . . 120.00 no
C4 C5 H5 . . . 120.00 no
C6 C5 H5 . . . 120.00 no
C1 C6 H6 . . . 120.00 no
C5 C6 H6 . . . 120.00 no

loop_
_geom_bond_atom_site_label_1
_geom_bond_atom_site_label_2
_geom_bond_site_symmetry_1
_geom_bond_site_symmetry_2
_geom_bond_distance
_geom_bond_publ_flag
O41A C41A . . 1.2403(17) no
O11 C11 . . 1.2435(17) no
O12 C11 . . 1.2542(17) no
O21 N2 . . 1.2269(16) no
O22 N2 . . 1.2191(17) no
N1A C2A . . 1.4882(18) no
N1A C6A . . 1.4891(19) no
N41A C41A . . 1.333(2) no
N1A H11A . . 0.941(17) no
N1A H12A . . 0.951(18) no
N41A H42A . . 0.878(16) no
N41A H41A . . 0.90(2) no
N2 C2 . . 1.4719(19) no
C2A C3A . . 1.518(2) no
C3A C4A . . 1.5284(19) no
C4A C5A . . 1.5335(19) no
C4A C41A . . 1.5196(19) no
C5A C6A . . 1.518(2) no
C2A H22A . . 0.9700 no
C2A H21A . . 0.9700 no
C3A H32A . . 0.9700 no
C3A H31A . . 0.9700 no
C4A H4A . . 0.9800 no
C5A H52A . . 0.9700 no
C5A H51A . . 0.9700 no
C6A H62A . . 0.9700 no
C6A H61A . . 0.9700 no
C1 C2 . . 1.3857(19) no
C1 C6 . . 1.393(2) no
C1 C11 . . 1.518(2) no
C2 C3 . . 1.380(2) no
C3 C4 . . 1.384(3) no
C4 C5 . . 1.372(3) no
C5 C6 . . 1.382(3) no
C3 H3 . . 0.9300 no
C4 H4 . . 0.9300 no
C5 H5 . . 0.9300 no
C6 H6 . . 0.9300 no

loop_
_geom_hbond_atom_site_label_D
_geom_hbond_atom_site_label_H
_geom_hbond_atom_site_label_A
_geom_hbond_site_symmetry_A
_geom_hbond_distance_DH
_geom_hbond_distance_HA
_geom_hbond_distance_DA
_geom_hbond_angle_DHA
_geom_hbond_publ_flag
N1A H11A O11 7_565 0.941(17) 1.848(17) 2.7759(17) 168.3(17) yes
N1A H12A O12 . 0.951(18) 1.792(17) 2.7380(17) 172.5(13) yes
N41A H41A O41A 3_565 0.90(2) 2.00(2) 2.8978(19) 174.6(15) yes
N41A H42A O41A 4_565 0.878(16) 2.313(16) 3.0914(17) 147.8(13) yes
C6A H61A O21 6_555 0.97 2.47 3.2240(18) 134 no

loop_
_geom_torsion_atom_site_label_1
_geom_torsion_atom_site_label_2
_geom_torsion_atom_site_label_3
_geom_torsion_atom_site_label_4
_geom_torsion_site_symmetry_1
_geom_torsion_site_symmetry_2
_geom_torsion_site_symmetry_3
_geom_torsion_site_symmetry_4
_geom_torsion
_geom_torsion_publ_flag
C6A N1A C2A C3A . . . . 60.90(14) no
C2A N1A C6A C5A . . . . -61.94(15) no
O21 N2 C2 C1 . . . . 48.67(17) no
O21 N2 C2 C3 . . . . -130.73(14) no
O22 N2 C2 C1 . . . . -131.60(13) no
O22 N2 C2 C3 . . . . 49.00(18) no
N1A C2A C3A C4A . . . . -55.32(14) no
C2A C3A C4A C5A . . . . 51.32(14) no
C2A C3A C4A C41A . . . . 173.54(11) no
C5A C4A C41A O41A . . . . 107.81(15) no
C5A C4A C41A N41A . . . . -69.58(16) no
C3A C4A C41A O41A . . . . -15.24(19) no
C3A C4A C5A C6A . . . . -51.84(14) no
C41A C4A C5A C6A . . . . -175.18(11) no
C3A C4A C41A N41A . . . . 167.38(13) no
C4A C5A C6A N1A . . . . 56.75(14) no
C6 C1 C2 N2 . . . . -178.69(12) no
C6 C1 C2 C3 . . . . 0.7(2) no
C11 C1 C2 N2 . . . . 7.42(19) no
C11 C1 C2 C3 . . . . -173.22(13) no
C2 C1 C6 C5 . . . . -1.2(2) no
C11 C1 C6 C5 . . . . 172.83(15) no
C2 C1 C11 O11 . . . . -138.93(14) no
C2 C1 C11 O12 . . . . 43.84(18) no
C6 C1 C11 O11 . . . . 47.39(19) no
C6 C1 C11 O12 . . . . -129.85(15) no
N2 C2 C3 C4 . . . . 179.61(14) no
C1 C2 C3 C4 . . . . 0.2(2) no
C2 C3 C4 C5 . . . . -0.6(3) no
C3 C4 C5 C6 . . . . 0.1(3) no
C4 C5 C6 C1 . . . . 0.8(3) no
